data_4330433
loop_
_publ_author_name
'Caroline T. Saouma'
'Connie C. Lu'
'Jonas C. Peters'

_publ_section_title
;
 Mononuclear Five- and Six-Coordinate Iron Hydrazido and Hydrazine Species
;
_journal_name_full 'Inorganic Chemistry'
_journal_page_first 10043
_journal_page_last 10054
_journal_paper_doi 10.1021/ic301704f
_journal_volume 51
_journal_year 2012
_chemical_formula_sum 'C56 H60 B Fe O5 P3'
_chemical_formula_weight 972.61
_chemical_name_systematic
; 
 ? 
;
_space_group_IT_number 15
_symmetry_cell_setting monoclinic
_symmetry_space_group_name_Hall '-C 2yc'
_symmetry_space_group_name_H-M 'C 1 2/c 1'
_atom_sites_solution_hydrogens geom
_atom_sites_solution_primary direct
_atom_sites_solution_secondary difmap
_audit_creation_method SHELXL-97
_cell_angle_alpha 90.00
_cell_angle_beta 99.2130(10)
_cell_angle_gamma 90.00
_cell_formula_units_Z 8
_cell_length_a 21.8190(13)
_cell_length_b 14.0368(9)
_cell_length_c 31.960(2)
_cell_measurement_reflns_used 9992
_cell_measurement_temperature 100(2)
_cell_measurement_theta_max 26.51
_cell_measurement_theta_min 2.45
_cell_volume 9662.1(10)
_computing_cell_refinement 'Bruker SAINT'
_computing_data_collection 'Bruker APEX2'
_computing_data_reduction 'Bruker SAINT'
_computing_molecular_graphics 'Bruker SHELXTL'
_computing_publication_material 'Bruker SHELXTL'
_computing_structure_refinement 'SHELXL-97 (Sheldrick, 2008)'
_computing_structure_solution 'SHELXS-97 (Sheldrick, 2008)'
_diffrn_ambient_temperature 100(2)
_diffrn_detector_area_resol_mean 8.3
_diffrn_measured_fraction_theta_full 0.996
_diffrn_measured_fraction_theta_max 0.996
_diffrn_measurement_device_type 'Bruker APEX-II CCD'
_diffrn_measurement_method '\f and \w scans'
_diffrn_radiation_monochromator graphite
_diffrn_radiation_source 'fine-focus sealed tube'
_diffrn_radiation_type MoK\a
_diffrn_radiation_wavelength 0.71073
_diffrn_reflns_av_R_equivalents 0.0705
_diffrn_reflns_av_sigmaI/netI 0.0593
_diffrn_reflns_limit_h_max 27
_diffrn_reflns_limit_h_min -27
_diffrn_reflns_limit_k_max 17
_diffrn_reflns_limit_k_min -16
_diffrn_reflns_limit_l_max 40
_diffrn_reflns_limit_l_min -40
_diffrn_reflns_number 68069
_diffrn_reflns_theta_full 26.73
_diffrn_reflns_theta_max 26.73
_diffrn_reflns_theta_min 1.29
_exptl_absorpt_coefficient_mu 0.461
_exptl_absorpt_correction_T_max 0.7460
_exptl_absorpt_correction_T_min 0.6421
_exptl_absorpt_correction_type multi-scan
_exptl_absorpt_process_details 'SADABS (Sheldrick, 2008)'
_exptl_crystal_colour orange
_exptl_crystal_density_diffrn 1.337
_exptl_crystal_description block
_exptl_crystal_F_000 4096
_exptl_crystal_size_max .5
_exptl_crystal_size_mid .4
_exptl_crystal_size_min .4
_refine_diff_density_max 0.820
_refine_diff_density_min -0.529
_refine_diff_density_rms 0.079
_refine_ls_extinction_method none
_refine_ls_goodness_of_fit_ref 1.026
_refine_ls_hydrogen_treatment constr
_refine_ls_matrix_type full
_refine_ls_number_parameters 642
_refine_ls_number_reflns 10229
_refine_ls_number_restraints 743
_refine_ls_restrained_S_all 1.020
_refine_ls_R_factor_all 0.0800
_refine_ls_R_factor_gt 0.0510
_refine_ls_shift/su_max 0.001
_refine_ls_shift/su_mean 0.000
_refine_ls_structure_factor_coef Fsqd
_refine_ls_weighting_details 'calc w=1/[\s^2^(Fo^2^)+(0.0431P)^2^+30.3596P] where P=(Fo^2^+2Fc^2^)/3'
_refine_ls_weighting_scheme calc
_refine_ls_wR_factor_gt 0.1099
_refine_ls_wR_factor_ref 0.1246
_reflns_number_gt 7403
_reflns_number_total 10229
_reflns_threshold_expression >2sigma(I)
_cod_data_source_file ic301704f_si_002_11.cif
_cod_data_source_block 12
_cod_database_code 4330433

loop_
_symmetry_equiv_pos_as_xyz
'x, y, z'
'-x, y, -z+1/2'
'x+1/2, y+1/2, z'
'-x+1/2, y+1/2, -z+1/2'
'-x, -y, -z'
'x, -y, z-1/2'
'-x+1/2, -y+1/2, -z'
'x+1/2, -y+1/2, z-1/2'

loop_
_atom_site_label
_atom_site_type_symbol
_atom_site_fract_x
_atom_site_fract_y
_atom_site_fract_z
_atom_site_U_iso_or_equiv
_atom_site_adp_type
_atom_site_occupancy
_atom_site_symmetry_multiplicity
_atom_site_calc_flag
_atom_site_refinement_flags
_atom_site_disorder_assembly
_atom_site_disorder_group
Fe1 Fe 0.110516(17) 0.72172(3) 0.061294(12) 0.01543(11) Uani 1 1 d U . .
C46 C 0.10977(12) 0.6197(2) 0.02777(9) 0.0178(6) Uani 1 1 d U . .
O1 O 0.10682(9) 0.55775(15) 0.00416(7) 0.0259(5) Uani 1 1 d U . .
O2 O 0.04494(8) 0.78218(13) 0.01423(6) 0.0188(4) Uani 1 1 d U . .
C47 C 0.08898(13) 0.8144(2) -0.00347(9) 0.0184(6) Uani 1 1 d U . .
C48 C 0.07649(14) 0.8657(2) -0.04478(9) 0.0260(7) Uani 1 1 d U . .
H48A H 0.0377 0.9016 -0.0465 0.039 Uiso 1 1 calc R . .
H48B H 0.0729 0.8195 -0.0680 0.039 Uiso 1 1 calc R . .
H48C H 0.1107 0.9097 -0.0469 0.039 Uiso 1 1 calc R . .
O3 O 0.14406(8) 0.80032(13) 0.01541(6) 0.0194(4) Uani 1 1 d U . .
B1 B 0.14223(14) 0.7285(2) 0.17471(10) 0.0181(6) Uani 1 1 d U . .
C1 C 0.15435(13) 0.7426(2) 0.22605(9) 0.0210(6) Uani 1 1 d U . .
C2 C 0.10560(14) 0.7526(2) 0.24963(9) 0.0255(7) Uani 1 1 d U . .
H2 H 0.0643 0.7413 0.2359 0.031 Uiso 1 1 calc R . .
C3 C 0.11526(15) 0.7782(2) 0.29207(10) 0.0313(7) Uani 1 1 d U . .
H3 H 0.0809 0.7843 0.3067 0.038 Uiso 1 1 calc R . .
C4 C 0.17474(16) 0.7950(2) 0.31317(10) 0.0323(8) Uani 1 1 d U . .
H4 H 0.1816 0.8127 0.3422 0.039 Uiso 1 1 calc R . .
C5 C 0.22409(15) 0.7856(2) 0.29119(10) 0.0332(8) Uani 1 1 d U . .
H5 H 0.2652 0.7970 0.3052 0.040 Uiso 1 1 calc R . .
C6 C 0.21385(14) 0.7596(2) 0.24883(10) 0.0273(7) Uani 1 1 d U . .
H6 H 0.2486 0.7531 0.2346 0.033 Uiso 1 1 calc R . .
C7 C 0.15148(12) 0.8378(2) 0.15569(9) 0.0183(6) Uani 1 1 d U . .
H7A H 0.1960 0.8481 0.1541 0.022 Uiso 1 1 calc R . .
H7B H 0.1390 0.8856 0.1755 0.022 Uiso 1 1 calc R . .
P1 P 0.10655(3) 0.85590(5) 0.10394(2) 0.01584(16) Uani 1 1 d U . .
C10 C 0.12906(12) 0.97180(19) 0.08385(9) 0.0167(6) Uani 1 1 d U . .
C11 C 0.09129(13) 1.0143(2) 0.04930(9) 0.0195(6) Uani 1 1 d U . .
H11 H 0.0564 0.9806 0.0350 0.023 Uiso 1 1 calc R . .
C12 C 0.10414(13) 1.1051(2) 0.03563(9) 0.0227(6) Uani 1 1 d U . .
H12 H 0.0783 1.1330 0.0121 0.027 Uiso 1 1 calc R . .
C13 C 0.15498(13) 1.1548(2) 0.05668(9) 0.0223(6) Uani 1 1 d U . .
H13 H 0.1640 1.2170 0.0476 0.027 Uiso 1 1 calc R . .
C14 C 0.19243(13) 1.1137(2) 0.09088(10) 0.0228(6) Uani 1 1 d U . .
H14 H 0.2269 1.1481 0.1054 0.027 Uiso 1 1 calc R . .
C15 C 0.18020(12) 1.0225(2) 0.10417(9) 0.0196(6) Uani 1 1 d U . .
H15 H 0.2069 0.9944 0.1273 0.024 Uiso 1 1 calc R . .
C16 C 0.02910(12) 0.8915(2) 0.11391(9) 0.0186(6) Uani 1 1 d U . .
C17 C -0.02269(12) 0.8755(2) 0.08334(9) 0.0203(6) Uani 1 1 d U . .
H17 H -0.0181 0.8431 0.0579 0.024 Uiso 1 1 calc R . .
C18 C -0.08125(13) 0.9061(2) 0.08942(10) 0.0264(7) Uani 1 1 d U . .
H18 H -0.1162 0.8938 0.0683 0.032 Uiso 1 1 calc R . .
C19 C -0.08885(14) 0.9541(2) 0.12583(11) 0.0315(8) Uani 1 1 d U . .
H19 H -0.1288 0.9758 0.1298 0.038 Uiso 1 1 calc R . .
C20 C -0.03798(16) 0.9703(3) 0.15645(12) 0.0418(9) Uani 1 1 d U . .
H20 H -0.0430 1.0029 0.1817 0.050 Uiso 1 1 calc R . .
C21 C 0.02090(14) 0.9392(3) 0.15084(11) 0.0351(8) Uani 1 1 d U . .
H21 H 0.0556 0.9506 0.1723 0.042 Uiso 1 1 calc R . .
C8 C 0.19367(13) 0.6567(2) 0.15779(9) 0.0202(6) Uani 1 1 d U . .
H8A H 0.1818 0.5897 0.1620 0.024 Uiso 1 1 calc R . .
H8B H 0.2350 0.6676 0.1751 0.024 Uiso 1 1 calc R . .
P2 P 0.19915(3) 0.67499(5) 0.10207(2) 0.01697(16) Uani 1 1 d U . .
C22 C 0.26734(12) 0.7527(2) 0.10261(9) 0.0192(6) Uani 1 1 d U . .
C23 C 0.32304(13) 0.7275(2) 0.12837(10) 0.0241(7) Uani 1 1 d U . .
H23 H 0.3247 0.6725 0.1458 0.029 Uiso 1 1 calc R . .
C24 C 0.37602(14) 0.7827(2) 0.12850(10) 0.0291(7) Uani 1 1 d U . .
H24 H 0.4136 0.7654 0.1462 0.035 Uiso 1 1 calc R . .
C25 C 0.37445(14) 0.8629(2) 0.10297(10) 0.0281(7) Uani 1 1 d U . .
H25 H 0.4107 0.9004 0.1031 0.034 Uiso 1 1 calc R . .
C26 C 0.31960(14) 0.8878(2) 0.07728(10) 0.0259(7) Uani 1 1 d U . .
H26 H 0.3182 0.9428 0.0598 0.031 Uiso 1 1 calc R . .
C27 C 0.26626(13) 0.8325(2) 0.07686(9) 0.0210(6) Uani 1 1 d U . .
H27 H 0.2290 0.8496 0.0588 0.025 Uiso 1 1 calc R . .
C28 C 0.22882(12) 0.5654(2) 0.08083(9) 0.0189(6) Uani 1 1 d U . .
C29 C 0.22264(12) 0.4758(2) 0.09774(10) 0.0220(6) Uani 1 1 d U . .
H29 H 0.2064 0.4696 0.1234 0.026 Uiso 1 1 calc R . .
C30 C 0.23999(13) 0.3947(2) 0.07755(10) 0.0243(7) Uani 1 1 d U . .
H30 H 0.2358 0.3337 0.0896 0.029 Uiso 1 1 calc R . .
C31 C 0.26338(13) 0.4024(2) 0.03992(10) 0.0246(7) Uani 1 1 d U . .
H31 H 0.2742 0.3468 0.0258 0.029 Uiso 1 1 calc R . .
C32 C 0.27088(13) 0.4917(2) 0.02285(10) 0.0246(7) Uani 1 1 d U . .
H32 H 0.2879 0.4973 -0.0026 0.030 Uiso 1 1 calc R . .
C33 C 0.25357(12) 0.5728(2) 0.04292(9) 0.0213(6) Uani 1 1 d U . .
H33 H 0.2585 0.6338 0.0310 0.026 Uiso 1 1 calc R . .
C9 C 0.07029(12) 0.6875(2) 0.15871(9) 0.0186(6) Uani 1 1 d U . .
H9A H 0.0404 0.7392 0.1617 0.022 Uiso 1 1 calc R . .
H9B H 0.0622 0.6350 0.1778 0.022 Uiso 1 1 calc R . .
P3 P 0.05567(3) 0.64432(5) 0.10460(2) 0.01591(16) Uani 1 1 d U . .
C34 C -0.02838(12) 0.64976(19) 0.08643(9) 0.0164(6) Uani 1 1 d U . .
C35 C -0.05189(13) 0.6487(2) 0.04316(9) 0.0199(6) Uani 1 1 d U . .
H35 H -0.0241 0.6481 0.0231 0.024 Uiso 1 1 calc R . .
C36 C -0.11527(13) 0.6485(2) 0.02928(9) 0.0207(6) Uani 1 1 d U . .
H36 H -0.1308 0.6471 -0.0002 0.025 Uiso 1 1 calc R . .
C37 C -0.15626(13) 0.6502(2) 0.05814(10) 0.0229(6) Uani 1 1 d U . .
H37 H -0.1998 0.6509 0.0485 0.027 Uiso 1 1 calc R . .
C38 C -0.13328(13) 0.6508(2) 0.10114(10) 0.0255(7) Uani 1 1 d U . .
H38 H -0.1612 0.6517 0.1211 0.031 Uiso 1 1 calc R . .
C39 C -0.06985(13) 0.6501(2) 0.11531(9) 0.0222(6) Uani 1 1 d U . .
H39 H -0.0546 0.6499 0.1449 0.027 Uiso 1 1 calc R . .
C40 C 0.06276(12) 0.5129(2) 0.10851(9) 0.0184(6) Uani 1 1 d U . .
C41 C 0.04060(12) 0.4561(2) 0.07318(9) 0.0204(6) Uani 1 1 d U . .
H41 H 0.0238 0.4856 0.0471 0.025 Uiso 1 1 calc R . .
C42 C 0.04285(14) 0.3576(2) 0.07564(10) 0.0243(6) Uani 1 1 d U . .
H42 H 0.0277 0.3204 0.0514 0.029 Uiso 1 1 calc R . .
C43 C 0.06711(14) 0.3130(2) 0.11335(10) 0.0275(7) Uani 1 1 d U . .
H43 H 0.0689 0.2455 0.1150 0.033 Uiso 1 1 calc R . .
C44 C 0.08868(14) 0.3678(2) 0.14865(10) 0.0279(7) Uani 1 1 d U . .
H44 H 0.1052 0.3376 0.1746 0.033 Uiso 1 1 calc R . .
C45 C 0.08647(13) 0.4667(2) 0.14647(10) 0.0237(6) Uani 1 1 d U . .
H45 H 0.1012 0.5033 0.1710 0.028 Uiso 1 1 calc R . .
O100 O 0.14169(15) 0.3928(3) 0.24942(10) 0.0765(10) Uani 1 1 d DU . .
C101 C 0.0836(2) 0.4121(4) 0.26164(14) 0.0675(13) Uani 1 1 d DU . .
H10A H 0.0705 0.3578 0.2779 0.081 Uiso 1 1 calc R . .
H10B H 0.0517 0.4222 0.2363 0.081 Uiso 1 1 calc R . .
C102 C 0.0904(2) 0.4999(3) 0.28841(16) 0.0669(13) Uani 1 1 d DU . .
H10C H 0.0728 0.5560 0.2719 0.080 Uiso 1 1 calc R . .
H10D H 0.0692 0.4922 0.3134 0.080 Uiso 1 1 calc R . .
C103 C 0.1588(2) 0.5104(3) 0.30167(14) 0.0649(13) Uani 1 1 d DU . .
H10E H 0.1732 0.4767 0.3287 0.078 Uiso 1 1 calc R . .
H10F H 0.1710 0.5783 0.3048 0.078 Uiso 1 1 calc R . .
C104 C 0.1838(2) 0.4650(4) 0.26552(17) 0.0795(15) Uani 1 1 d DU . .
H10G H 0.1874 0.5128 0.2433 0.095 Uiso 1 1 calc R . .
H10H H 0.2254 0.4375 0.2754 0.095 Uiso 1 1 calc R . .
O105 O 0.1298(3) 1.0881(5) 0.28826(19) 0.054(2) Uani 0.529(11) 1 d PDU A 1
C106 C 0.0784(6) 1.1132(16) 0.2522(5) 0.141(6) Uani 0.529(11) 1 d PDU A 1
H10I H 0.0542 1.0562 0.2414 0.169 Uiso 0.529(11) 1 calc PR A 1
H10J H 0.0500 1.1617 0.2609 0.169 Uiso 0.529(11) 1 calc PR A 1
C107 C 0.1145(8) 1.1516(10) 0.2204(4) 0.091(4) Uani 0.529(11) 1 d PDU A 1
H10K H 0.0893 1.1533 0.1918 0.109 Uiso 0.529(11) 1 calc PR A 1
H10L H 0.1303 1.2164 0.2282 0.109 Uiso 0.529(11) 1 calc PR A 1
C108 C 0.1649(7) 1.0832(8) 0.2226(4) 0.074(4) Uani 0.529(11) 1 d PDU A 1
H10M H 0.2056 1.1158 0.2256 0.088 Uiso 0.529(11) 1 calc PR A 1
H10N H 0.1599 1.0422 0.1971 0.088 Uiso 0.529(11) 1 calc PR A 1
C109 C 0.1594(6) 1.0276(7) 0.2606(3) 0.053(3) Uani 0.529(11) 1 d PDU A 1
H10O H 0.1341 0.9698 0.2528 0.064 Uiso 0.529(11) 1 calc PR A 1
H10P H 0.2010 1.0076 0.2750 0.064 Uiso 0.529(11) 1 calc PR A 1
O205 O 0.1043(6) 1.1478(11) 0.2699(4) 0.117(4) Uani 0.471(11) 1 d PDU A 2
C206 C 0.0737(4) 1.1468(7) 0.2254(4) 0.057(3) Uani 0.471(11) 1 d PDU A 2
H20A H 0.0529 1.2082 0.2172 0.068 Uiso 0.471(11) 1 calc PR A 2
H20B H 0.0430 1.0944 0.2199 0.068 Uiso 0.471(11) 1 calc PR A 2
C207 C 0.1272(7) 1.1309(12) 0.2031(5) 0.094(5) Uani 0.471(11) 1 d PDU A 2
H20C H 0.1130 1.1135 0.1731 0.113 Uiso 0.471(11) 1 calc PR A 2
H20D H 0.1532 1.1890 0.2041 0.113 Uiso 0.471(11) 1 calc PR A 2
C208 C 0.1617(8) 1.0534(10) 0.2257(6) 0.103(5) Uani 0.471(11) 1 d PDU A 2
H20E H 0.2069 1.0651 0.2291 0.123 Uiso 0.471(11) 1 calc PR A 2
H20F H 0.1521 0.9921 0.2108 0.123 Uiso 0.471(11) 1 calc PR A 2
C209 C 0.1402(11) 1.0536(14) 0.2666(6) 0.124(5) Uani 0.471(11) 1 d PDU A 2
H20G H 0.1759 1.0494 0.2898 0.149 Uiso 0.471(11) 1 calc PR A 2
H20H H 0.1126 0.9983 0.2687 0.149 Uiso 0.471(11) 1 calc PR A 2

loop_
_atom_site_aniso_label
_atom_site_aniso_U_11
_atom_site_aniso_U_22
_atom_site_aniso_U_33
_atom_site_aniso_U_23
_atom_site_aniso_U_13
_atom_site_aniso_U_12
Fe1 0.01711(19) 0.0125(2) 0.0172(2) 0.00039(16) 0.00422(15) -0.00059(15)
C46 0.0141(13) 0.0198(15) 0.0201(15) 0.0064(12) 0.0044(11) -0.0004(10)
O1 0.0282(11) 0.0220(12) 0.0293(12) -0.0068(10) 0.0104(9) -0.0040(9)
O2 0.0204(9) 0.0161(10) 0.0204(10) 0.0016(8) 0.0043(8) -0.0016(8)
C47 0.0268(15) 0.0107(14) 0.0181(14) -0.0037(11) 0.0045(11) -0.0030(11)
C48 0.0306(16) 0.0265(18) 0.0210(16) 0.0052(13) 0.0045(12) -0.0001(13)
O3 0.0214(10) 0.0165(11) 0.0213(11) 0.0013(8) 0.0064(8) -0.0014(8)
B1 0.0214(15) 0.0154(17) 0.0175(16) -0.0012(13) 0.0032(12) -0.0003(12)
C1 0.0276(15) 0.0120(15) 0.0233(15) 0.0036(12) 0.0037(12) -0.0012(11)
C2 0.0295(16) 0.0264(17) 0.0208(16) -0.0017(13) 0.0046(12) -0.0066(13)
C3 0.0408(18) 0.0306(19) 0.0244(17) -0.0038(14) 0.0117(14) -0.0070(15)
C4 0.047(2) 0.0287(19) 0.0193(16) -0.0020(14) 0.0000(14) -0.0040(15)
C5 0.0363(18) 0.032(2) 0.0274(18) -0.0032(15) -0.0059(14) -0.0009(14)
C6 0.0283(16) 0.0288(18) 0.0239(16) -0.0030(14) 0.0013(12) -0.0014(13)
C7 0.0162(13) 0.0176(15) 0.0207(15) -0.0023(12) 0.0021(11) -0.0038(10)
P1 0.0158(3) 0.0133(4) 0.0188(4) -0.0001(3) 0.0038(3) -0.0010(3)
C10 0.0192(13) 0.0121(14) 0.0201(15) -0.0004(11) 0.0074(11) 0.0032(10)
C11 0.0212(14) 0.0172(15) 0.0202(15) -0.0027(12) 0.0038(11) -0.0010(11)
C12 0.0267(15) 0.0194(16) 0.0225(16) 0.0021(13) 0.0059(12) 0.0037(12)
C13 0.0240(15) 0.0150(15) 0.0292(17) 0.0038(13) 0.0084(12) -0.0014(11)
C14 0.0191(14) 0.0186(16) 0.0312(17) -0.0008(13) 0.0052(12) -0.0021(11)
C15 0.0176(13) 0.0154(15) 0.0266(16) 0.0024(12) 0.0061(11) 0.0006(11)
C16 0.0179(13) 0.0126(14) 0.0264(16) 0.0011(12) 0.0071(11) -0.0020(10)
C17 0.0207(14) 0.0142(15) 0.0259(16) 0.0014(12) 0.0035(11) 0.0002(11)
C18 0.0198(14) 0.0222(17) 0.0367(18) 0.0080(14) 0.0032(13) 0.0002(12)
C19 0.0225(15) 0.0303(19) 0.045(2) 0.0051(16) 0.0162(14) 0.0049(13)
C20 0.0360(19) 0.054(2) 0.039(2) -0.0142(18) 0.0169(16) 0.0063(17)
C21 0.0247(16) 0.046(2) 0.0341(19) -0.0142(16) 0.0044(14) 0.0003(14)
C8 0.0225(14) 0.0170(15) 0.0209(15) 0.0031(12) 0.0029(11) -0.0011(11)
P2 0.0178(3) 0.0135(4) 0.0202(4) 0.0006(3) 0.0048(3) -0.0001(3)
C22 0.0190(13) 0.0165(15) 0.0230(15) -0.0027(12) 0.0063(11) -0.0011(11)
C23 0.0226(14) 0.0204(16) 0.0298(17) 0.0009(13) 0.0051(12) -0.0003(12)
C24 0.0203(15) 0.0329(19) 0.0330(18) -0.0051(15) 0.0015(13) -0.0016(13)
C25 0.0230(15) 0.0257(18) 0.0372(19) -0.0080(14) 0.0100(13) -0.0084(12)
C26 0.0312(16) 0.0179(16) 0.0311(17) -0.0014(13) 0.0122(13) -0.0042(12)
C27 0.0206(14) 0.0184(16) 0.0252(16) -0.0036(12) 0.0074(12) -0.0014(11)
C28 0.0168(13) 0.0168(15) 0.0228(15) -0.0013(12) 0.0021(11) -0.0003(11)
C29 0.0207(14) 0.0198(16) 0.0256(16) 0.0006(13) 0.0038(12) -0.0005(11)
C30 0.0228(15) 0.0158(15) 0.0317(17) 0.0000(13) -0.0035(12) -0.0004(11)
C31 0.0223(15) 0.0179(16) 0.0310(17) -0.0072(13) -0.0035(12) 0.0057(12)
C32 0.0184(14) 0.0281(18) 0.0275(17) -0.0055(13) 0.0044(12) 0.0038(12)
C33 0.0213(14) 0.0150(15) 0.0276(16) 0.0011(12) 0.0040(12) 0.0036(11)
C9 0.0231(14) 0.0143(15) 0.0191(15) 0.0001(12) 0.0060(11) -0.0021(11)
P3 0.0178(3) 0.0133(4) 0.0168(4) 0.0002(3) 0.0034(3) -0.0013(3)
C34 0.0183(13) 0.0102(14) 0.0212(15) 0.0009(11) 0.0040(11) -0.0010(10)
C35 0.0229(14) 0.0150(15) 0.0227(15) -0.0003(12) 0.0064(11) -0.0009(11)
C36 0.0254(14) 0.0128(15) 0.0228(16) 0.0015(12) 0.0003(12) -0.0003(11)
C37 0.0170(14) 0.0201(16) 0.0310(17) -0.0018(13) 0.0025(12) -0.0010(11)
C38 0.0212(14) 0.0294(18) 0.0278(17) -0.0026(14) 0.0099(12) -0.0027(12)
C39 0.0239(14) 0.0243(17) 0.0186(15) -0.0012(13) 0.0045(11) -0.0029(12)
C40 0.0177(13) 0.0178(15) 0.0209(15) 0.0012(12) 0.0070(11) -0.0013(11)
C41 0.0221(14) 0.0196(15) 0.0200(15) 0.0026(12) 0.0050(11) -0.0017(11)
C42 0.0312(16) 0.0181(16) 0.0249(16) -0.0016(13) 0.0086(12) -0.0038(12)
C43 0.0381(18) 0.0129(15) 0.0332(18) 0.0029(13) 0.0110(14) -0.0006(12)
C44 0.0367(17) 0.0234(17) 0.0236(17) 0.0075(13) 0.0046(13) 0.0000(13)
C45 0.0268(15) 0.0211(16) 0.0233(16) 0.0021(13) 0.0049(12) -0.0042(12)
O100 0.072(2) 0.081(2) 0.071(2) -0.0320(19) -0.0019(17) 0.0112(18)
C101 0.080(3) 0.080(4) 0.042(3) -0.014(2) 0.008(2) -0.003(3)
C102 0.086(3) 0.042(3) 0.081(3) -0.008(2) 0.038(3) -0.007(2)
C103 0.102(4) 0.051(3) 0.044(3) -0.002(2) 0.019(2) -0.025(3)
C104 0.077(3) 0.071(4) 0.090(4) -0.028(3) 0.011(3) 0.004(3)
O105 0.075(5) 0.056(5) 0.037(3) -0.014(3) 0.026(3) -0.016(3)
C106 0.088(9) 0.236(15) 0.101(11) 0.037(11) 0.021(6) 0.041(9)
C107 0.148(12) 0.063(7) 0.051(6) 0.009(5) -0.015(7) -0.010(7)
C108 0.134(8) 0.025(7) 0.079(6) -0.013(5) 0.069(6) -0.046(5)
C109 0.083(7) 0.039(5) 0.042(5) -0.018(4) 0.021(4) -0.001(4)
O205 0.100(8) 0.137(10) 0.106(7) -0.020(8) -0.003(6) -0.007(7)
C206 0.055(5) 0.036(5) 0.088(7) 0.002(5) 0.035(5) -0.014(4)
C207 0.084(8) 0.070(10) 0.143(10) 0.030(9) 0.062(8) 0.015(7)
C208 0.100(9) 0.024(8) 0.199(13) 0.044(8) 0.068(9) 0.006(6)
C209 0.126(12) 0.113(11) 0.128(11) 0.031(10) 0.003(9) 0.009(9)

loop_
_atom_type_symbol
_atom_type_description
_atom_type_scat_dispersion_real
_atom_type_scat_dispersion_imag
_atom_type_scat_source
C C 0.0033 0.0016 'International Tables Vol C Tables 4.2.6.8 and 6.1.1.4'
H H 0.0000 0.0000 'International Tables Vol C Tables 4.2.6.8 and 6.1.1.4'
B B 0.0013 0.0007 'International Tables Vol C Tables 4.2.6.8 and 6.1.1.4'
O O 0.0106 0.0060 'International Tables Vol C Tables 4.2.6.8 and 6.1.1.4'
P P 0.1023 0.0942 'International Tables Vol C Tables 4.2.6.8 and 6.1.1.4'
Fe Fe 0.3463 0.8444 'International Tables Vol C Tables 4.2.6.8 and 6.1.1.4'

loop_
_geom_angle_atom_site_label_1
_geom_angle_atom_site_label_2
_geom_angle_atom_site_label_3
_geom_angle
C46 Fe1 O3 88.43(10)
C46 Fe1 O2 87.38(10)
O3 Fe1 O2 63.21(7)
C46 Fe1 P3 91.56(9)
O3 Fe1 P3 168.83(6)
O2 Fe1 P3 105.63(6)
C46 Fe1 P2 92.18(9)
O3 Fe1 P2 101.42(6)
O2 Fe1 P2 164.63(6)
P3 Fe1 P2 89.73(3)
C46 Fe1 P1 177.33(9)
O3 Fe1 P1 91.96(6)
O2 Fe1 P1 90.43(6)
P3 Fe1 P1 87.55(3)
P2 Fe1 P1 90.33(3)
C46 Fe1 C47 86.34(11)
O3 Fe1 C47 31.59(8)
O2 Fe1 C47 31.66(8)
P3 Fe1 C47 137.27(7)
P2 Fe1 C47 132.98(7)
P1 Fe1 C47 92.61(7)
O1 C46 Fe1 175.3(3)
C47 O2 Fe1 89.17(16)
O3 C47 O2 117.2(2)
O3 C47 C48 121.4(2)
O2 C47 C48 121.4(3)
O3 C47 Fe1 58.16(14)
O2 C47 Fe1 59.17(14)
C48 C47 Fe1 176.3(2)
C47 C48 H48A 109.5
C47 C48 H48B 109.5
H48A C48 H48B 109.5
C47 C48 H48C 109.5
H48A C48 H48C 109.5
H48B C48 H48C 109.5
C47 O3 Fe1 90.25(16)
C1 B1 C8 113.0(2)
C1 B1 C9 110.0(2)
C8 B1 C9 109.9(2)
C1 B1 C7 104.1(2)
C8 B1 C7 108.1(2)
C9 B1 C7 111.5(2)
C6 C1 C2 114.9(3)
C6 C1 B1 122.0(3)
C2 C1 B1 122.4(3)
C3 C2 C1 122.7(3)
C3 C2 H2 118.6
C1 C2 H2 118.6
C4 C3 C2 120.3(3)
C4 C3 H3 119.8
C2 C3 H3 119.8
C5 C4 C3 118.8(3)
C5 C4 H4 120.6
C3 C4 H4 120.6
C4 C5 C6 120.3(3)
C4 C5 H5 119.8
C6 C5 H5 119.8
C5 C6 C1 122.9(3)
C5 C6 H6 118.6
C1 C6 H6 118.6
B1 C7 P1 112.50(18)
B1 C7 H7A 109.1
P1 C7 H7A 109.1
B1 C7 H7B 109.1
P1 C7 H7B 109.1
H7A C7 H7B 107.8
C7 P1 C16 105.04(13)
C7 P1 C10 107.92(13)
C16 P1 C10 97.12(12)
C7 P1 Fe1 110.93(10)
C16 P1 Fe1 116.21(9)
C10 P1 Fe1 118.13(9)
C15 C10 C11 118.4(3)
C15 C10 P1 121.7(2)
C11 C10 P1 119.6(2)
C12 C11 C10 121.0(3)
C12 C11 H11 119.5
C10 C11 H11 119.5
C13 C12 C11 119.6(3)
C13 C12 H12 120.2
C11 C12 H12 120.2
C14 C13 C12 119.9(3)
C14 C13 H13 120.1
C12 C13 H13 120.1
C13 C14 C15 120.6(3)
C13 C14 H14 119.7
C15 C14 H14 119.7
C14 C15 C10 120.5(3)
C14 C15 H15 119.8
C10 C15 H15 119.8
C17 C16 C21 118.3(3)
C17 C16 P1 120.1(2)
C21 C16 P1 121.6(2)
C16 C17 C18 120.9(3)
C16 C17 H17 119.5
C18 C17 H17 119.5
C19 C18 C17 120.4(3)
C19 C18 H18 119.8
C17 C18 H18 119.8
C20 C19 C18 119.3(3)
C20 C19 H19 120.4
C18 C19 H19 120.4
C19 C20 C21 120.8(3)
C19 C20 H20 119.6
C21 C20 H20 119.6
C16 C21 C20 120.3(3)
C16 C21 H21 119.8
C20 C21 H21 119.8
B1 C8 P2 112.67(19)
B1 C8 H8A 109.1
P2 C8 H8A 109.1
B1 C8 H8B 109.1
P2 C8 H8B 109.1
H8A C8 H8B 107.8
C8 P2 C28 108.93(13)
C8 P2 C22 104.70(13)
C28 P2 C22 99.61(12)
C8 P2 Fe1 115.00(9)
C28 P2 Fe1 110.52(9)
C22 P2 Fe1 116.80(10)
C27 C22 C23 118.9(3)
C27 C22 P2 122.3(2)
C23 C22 P2 118.7(2)
C24 C23 C22 120.3(3)
C24 C23 H23 119.9
C22 C23 H23 119.9
C25 C24 C23 120.5(3)
C25 C24 H24 119.7
C23 C24 H24 119.7
C26 C25 C24 119.4(3)
C26 C25 H25 120.3
C24 C25 H25 120.3
C25 C26 C27 120.4(3)
C25 C26 H26 119.8
C27 C26 H26 119.8
C22 C27 C26 120.5(3)
C22 C27 H27 119.8
C26 C27 H27 119.8
C29 C28 C33 118.6(3)
C29 C28 P2 123.6(2)
C33 C28 P2 117.5(2)
C28 C29 C30 120.8(3)
C28 C29 H29 119.6
C30 C29 H29 119.6
C31 C30 C29 120.3(3)
C31 C30 H30 119.8
C29 C30 H30 119.8
C30 C31 C32 119.7(3)
C30 C31 H31 120.1
C32 C31 H31 120.1
C31 C32 C33 120.1(3)
C31 C32 H32 120.0
C33 C32 H32 120.0
C32 C33 C28 120.5(3)
C32 C33 H33 119.8
C28 C33 H33 119.8
B1 C9 P3 114.84(19)
B1 C9 H9A 108.6
P3 C9 H9A 108.6
B1 C9 H9B 108.6
P3 C9 H9B 108.6
H9A C9 H9B 107.5
C9 P3 C34 107.62(13)
C9 P3 C40 105.57(13)
C34 P3 C40 97.53(12)
C9 P3 Fe1 113.34(9)
C34 P3 Fe1 112.86(9)
C40 P3 Fe1 118.37(9)
C39 C34 C35 118.8(2)
C39 C34 P3 120.9(2)
C35 C34 P3 120.2(2)
C36 C35 C34 120.5(3)
C36 C35 H35 119.7
C34 C35 H35 119.7
C35 C36 C37 120.4(3)
C35 C36 H36 119.8
C37 C36 H36 119.8
C36 C37 C38 119.4(3)
C36 C37 H37 120.3
C38 C37 H37 120.3
C37 C38 C39 120.5(3)
C37 C38 H38 119.7
C39 C38 H38 119.7
C38 C39 C34 120.3(3)
C38 C39 H39 119.9
C34 C39 H39 119.9
C45 C40 C41 117.8(3)
C45 C40 P3 122.3(2)
C41 C40 P3 119.8(2)
C42 C41 C40 121.1(3)
C42 C41 H41 119.4
C40 C41 H41 119.4
C41 C42 C43 120.4(3)
C41 C42 H42 119.8
C43 C42 H42 119.8
C44 C43 C42 119.4(3)
C44 C43 H43 120.3
C42 C43 H43 120.3
C43 C44 C45 120.6(3)
C43 C44 H44 119.7
C45 C44 H44 119.7
C44 C45 C40 120.7(3)
C44 C45 H45 119.6
C40 C45 H45 119.6
C104 O100 C101 108.8(3)
O100 C101 C102 107.8(4)
O100 C101 H10A 110.1
C102 C101 H10A 110.1
O100 C101 H10B 110.1
C102 C101 H10B 110.1
H10A C101 H10B 108.5
C103 C102 C101 104.3(4)
C103 C102 H10C 110.9
C101 C102 H10C 110.9
C103 C102 H10D 110.9
C101 C102 H10D 110.9
H10C C102 H10D 108.9
C102 C103 C104 102.1(4)
C102 C103 H10E 111.3
C104 C103 H10E 111.3
C102 C103 H10F 111.3
C104 C103 H10F 111.3
H10E C103 H10F 109.2
O100 C104 C103 107.0(4)
O100 C104 H10G 110.3
C103 C104 H10G 110.3
O100 C104 H10H 110.3
C103 C104 H10H 110.3
H10G C104 H10H 108.6
C109 O105 C106 91.1(8)
C107 C106 O105 101.3(9)
C107 C106 H10I 111.5
O105 C106 H10I 111.5
C107 C106 H10J 111.5
O105 C106 H10J 111.5
H10I C106 H10J 109.3
C108 C107 C106 101.9(9)
C108 C107 H10K 111.4
C106 C107 H10K 111.4
C108 C107 H10L 111.4
C106 C107 H10L 111.4
H10K C107 H10L 109.2
C107 C108 C109 103.4(8)
C107 C108 H10M 111.1
C109 C108 H10M 111.1
C107 C108 H10N 111.1
C109 C108 H10N 111.1
H10M C108 H10N 109.1
O105 C109 C108 107.3(7)
O105 C109 H10O 110.3
C108 C109 H10O 110.3
O105 C109 H10P 110.3
C108 C109 H10P 110.3
H10O C109 H10P 108.5
C206 O205 C209 94.6(10)
O205 C206 C207 101.3(10)
O205 C206 H20A 111.5
C207 C206 H20A 111.5
O205 C206 H20B 111.5
C207 C206 H20B 111.5
H20A C206 H20B 109.3
C208 C207 C206 105.0(10)
C208 C207 H20C 110.7
C206 C207 H20C 110.7
C208 C207 H20D 110.7
C206 C207 H20D 110.7
H20C C207 H20D 108.8
C207 C208 C209 103.3(10)
C207 C208 H20E 111.1
C209 C208 H20E 111.1
C207 C208 H20F 111.1
C209 C208 H20F 111.1
H20E C208 H20F 109.1
C208 C209 O205 107.6(11)
C208 C209 H20G 110.2
O205 C209 H20G 110.2
C208 C209 H20H 110.2
O205 C209 H20H 110.2
H20G C209 H20H 108.5

loop_
_geom_bond_atom_site_label_1
_geom_bond_atom_site_label_2
_geom_bond_distance
Fe1 C46 1.787(3)
Fe1 O3 2.0608(19)
Fe1 O2 2.0833(19)
Fe1 P3 2.2492(8)
Fe1 P2 2.2499(8)
Fe1 P1 2.3345(8)
Fe1 C47 2.426(3)
C46 O1 1.146(3)
O2 C47 1.273(3)
C47 O3 1.271(3)
C47 C48 1.490(4)
C48 H48A 0.9800
C48 H48B 0.9800
C48 H48C 0.9800
B1 C1 1.632(4)
B1 C8 1.662(4)
B1 C9 1.673(4)
B1 C7 1.675(4)
C1 C6 1.404(4)
C1 C2 1.406(4)
C2 C3 1.386(4)
C2 H2 0.9500
C3 C4 1.384(4)
C3 H3 0.9500
C4 C5 1.383(5)
C4 H4 0.9500
C5 C6 1.385(4)
C5 H5 0.9500
C6 H6 0.9500
C7 P1 1.801(3)
C7 H7A 0.9900
C7 H7B 0.9900
P1 C16 1.838(3)
P1 C10 1.844(3)
C10 C15 1.393(4)
C10 C11 1.401(4)
C11 C12 1.390(4)
C11 H11 0.9500
C12 C13 1.390(4)
C12 H12 0.9500
C13 C14 1.382(4)
C13 H13 0.9500
C14 C15 1.388(4)
C14 H14 0.9500
C15 H15 0.9500
C16 C17 1.389(4)
C16 C21 1.393(4)
C17 C18 1.391(4)
C17 H17 0.9500
C18 C19 1.377(5)
C18 H18 0.9500
C19 C20 1.376(5)
C19 H19 0.9500
C20 C21 1.395(4)
C20 H20 0.9500
C21 H21 0.9500
C8 P2 1.822(3)
C8 H8A 0.9900
C8 H8B 0.9900
P2 C28 1.841(3)
P2 C22 1.842(3)
C22 C27 1.388(4)
C22 C23 1.400(4)
C23 C24 1.391(4)
C23 H23 0.9500
C24 C25 1.387(5)
C24 H24 0.9500
C25 C26 1.383(4)
C25 H25 0.9500
C26 C27 1.397(4)
C26 H26 0.9500
C27 H27 0.9500
C28 C29 1.384(4)
C28 C33 1.407(4)
C29 C30 1.390(4)
C29 H29 0.9500
C30 C31 1.384(4)
C30 H30 0.9500
C31 C32 1.387(4)
C31 H31 0.9500
C32 C33 1.389(4)
C32 H32 0.9500
C33 H33 0.9500
C9 P3 1.812(3)
C9 H9A 0.9900
C9 H9B 0.9900
P3 C34 1.834(3)
P3 C40 1.854(3)
C34 C39 1.392(4)
C34 C35 1.396(4)
C35 C36 1.383(4)
C35 H35 0.9500
C36 C37 1.384(4)
C36 H36 0.9500
C37 C38 1.385(4)
C37 H37 0.9500
C38 C39 1.385(4)
C38 H38 0.9500
C39 H39 0.9500
C40 C45 1.399(4)
C40 C41 1.404(4)
C41 C42 1.385(4)
C41 H41 0.9500
C42 C43 1.386(4)
C42 H42 0.9500
C43 C44 1.384(4)
C43 H43 0.9500
C44 C45 1.390(4)
C44 H44 0.9500
C45 H45 0.9500
O100 C104 1.408(5)
O100 C101 1.411(5)
C101 C102 1.493(6)
C101 H10A 0.9900
C101 H10B 0.9900
C102 C103 1.493(6)
C102 H10C 0.9900
C102 H10D 0.9900
C103 C104 1.497(6)
C103 H10E 0.9900
C103 H10F 0.9900
C104 H10G 0.9900
C104 H10H 0.9900
O105 C109 1.451(8)
O105 C106 1.516(11)
C106 C107 1.484(13)
C106 H10I 0.9900
C106 H10J 0.9900
C107 C108 1.453(13)
C107 H10K 0.9900
C107 H10L 0.9900
C108 C109 1.463(10)
C108 H10M 0.9900
C108 H10N 0.9900
C109 H10O 0.9900
C109 H10P 0.9900
O205 C206 1.472(11)
O205 C209 1.549(13)
C206 C207 1.479(11)
C206 H20A 0.9900
C206 H20B 0.9900
C207 C208 1.448(13)
C207 H20C 0.9900
C207 H20D 0.9900
C208 C209 1.457(13)
C208 H20E 0.9900
C208 H20F 0.9900
C209 H20G 0.9900
C209 H20H 0.9900
